data_4505858
loop_
_publ_author_name
'Vald\'es-Mart\'inez, Jes\'us'
'Del Rio-Ramirez, Marisa'
'Hern\'andez-Ortega, Sim\'on'
'Aaker\"oy, Christer B.'
'Helfrich, Brian'

_publ_section_title
;
 Demonstrating the Importance of Hydrogen Bonds through the Absence of
 Hydrogen Bonds
;
_journal_issue 6
_journal_name_full 'Crystal Growth &amp; Design'
_journal_page_first 485
_journal_paper_doi 10.1021/cg0155393
_journal_volume 1
_journal_year 2001
_chemical_formula_sum 'C28 H38 Cl4 Cu N4'
_chemical_formula_weight 635.96
_chemical_name_common 'CuCl4 + 2DMANH'
_chemical_name_systematic
;
 ?
;
_space_group_IT_number 2
_symmetry_cell_setting triclinic
_symmetry_space_group_name_Hall '-P 1'
_symmetry_space_group_name_H-M 'P -1'
_atom_sites_solution_hydrogens geom
_atom_sites_solution_primary direct
_atom_sites_solution_secondary difmap
_audit_creation_method SHELXL-97
_cell_angle_alpha 83.825(12)
_cell_angle_beta 86.673(23)
_cell_angle_gamma 71.387(19)
_cell_formula_units_Z 2
_cell_length_a 9.900(4)
_cell_length_b 9.926(1)
_cell_length_c 16.705(3)
_cell_measurement_reflns_used 39
_cell_measurement_temperature 293(2)
_cell_measurement_theta_max 12.5
_cell_measurement_theta_min 3.33
_cell_volume 1546.2(7)
_computing_cell_refinement 'XSCANS Ver. 2.1, (SIEMENS 1994)'
_computing_data_collection 'XSCANS Ver. 2.1, (SIEMENS 1994)'
_computing_data_reduction 'XSCANS Ver. 2.1, (SIEMENS 1994)'
_computing_molecular_graphics 'XP, SHELXTL PC Ver  4.2 (sheldrick, 1990)'
_computing_publication_material 'SHELXL-97 (Sheldrick, 1997)'
_computing_structure_refinement 'SHELXL-97 (Sheldrick, 1997)'
_computing_structure_solution 'SHELXS-97 (Sheldrick, 1990)'
_diffrn_ambient_temperature 293(2)
_diffrn_measured_fraction_theta_full 0.996
_diffrn_measured_fraction_theta_max 0.996
_diffrn_measurement_device_type 'Siemens P4/PC'
_diffrn_measurement_method \w
_diffrn_radiation_monochromator graphite
_diffrn_radiation_source 'fine-focus sealed tube'
_diffrn_radiation_type MoK\a
_diffrn_radiation_wavelength 0.71073
_diffrn_reflns_av_R_equivalents 0.0340
_diffrn_reflns_av_sigmaI/netI 0.0837
_diffrn_reflns_limit_h_max 11
_diffrn_reflns_limit_h_min 0
_diffrn_reflns_limit_k_max 11
_diffrn_reflns_limit_k_min -11
_diffrn_reflns_limit_l_max 19
_diffrn_reflns_limit_l_min -19
_diffrn_reflns_number 5779
_diffrn_reflns_theta_full 25.01
_diffrn_reflns_theta_max 25.01
_diffrn_reflns_theta_min 2.17
_diffrn_standards_decay_% <2
_diffrn_standards_interval_count 97
_diffrn_standards_number 3
_exptl_absorpt_coefficient_mu 1.076
_exptl_absorpt_correction_T_max 0.7023
_exptl_absorpt_correction_T_min 0.6981
_exptl_absorpt_correction_type Semi-empirical
_exptl_crystal_colour Yellow
_exptl_crystal_density_diffrn 1.366
_exptl_crystal_density_method 'not measured'
_exptl_crystal_description Prism
_exptl_crystal_F_000 662
_exptl_crystal_size_max 0.36
_exptl_crystal_size_mid 0.28
_exptl_crystal_size_min 0.24
_refine_diff_density_max 0.239
_refine_diff_density_min -0.285
_refine_diff_density_rms 0.059
_refine_ls_extinction_coef 0.0029(7)
_refine_ls_extinction_expression Fc^*^=kFc[1+0.001xFc^2^\l^3^/sin(2\q)]^-1/4^
_refine_ls_extinction_method SHELXL
_refine_ls_goodness_of_fit_ref 1.001
_refine_ls_hydrogen_treatment 'none refined except H1 and H1A'
_refine_ls_matrix_type full
_refine_ls_number_parameters 341
_refine_ls_number_reflns 5432
_refine_ls_number_restraints 0
_refine_ls_restrained_S_all 1.001
_refine_ls_R_factor_all 0.1139
_refine_ls_R_factor_gt 0.0546
_refine_ls_shift/su_max 0.000
_refine_ls_shift/su_mean 0.000
_refine_ls_structure_factor_coef Fsqd
_refine_ls_weighting_details 'w=1/[\s^2^(Fo^2^)+(0.0378P)^2^+0.5826P] where P=(Fo^2^+2Fc^2^)/3'
_refine_ls_weighting_scheme calc
_refine_ls_wR_factor_gt 0.1006
_refine_ls_wR_factor_ref 0.1208
_reflns_number_gt 3193
_reflns_number_total 5432
_reflns_threshold_expression >2sigma(I)
_cod_data_source_file cg0155393_s1.cif
_cod_data_source_block 1
_cod_depositor_comments
;
The following automatic conversions were performed:

'_refine_ls_weighting_scheme' value 'calc
w=1/[\s^2^(Fo^2^)+(0.0378P)^2^+0.5826P] where P=(Fo^2^+2Fc^2^)/3' was
changed to 'calc'. New tag '_refine_ls_weighting_details' was
created. The value of the new tag was set to
'w=1/[\s^2^(Fo^2^)+(0.0378P)^2^+0.5826P] where P=(Fo^2^+2Fc^2^)/3'.

Automatic conversion script
Id: cif_fix_values 3143 2015-03-26 13:38:13Z robertas 
;
_cod_original_sg_symbol_H-M P-1
_cod_database_code 4505858
_solved_by 'Simon Hernandez-Ortega'

loop_
_symmetry_equiv_pos_as_xyz
'x, y, z'
'-x, -y, -z'

loop_
_atom_site_label
_atom_site_type_symbol
_atom_site_fract_x
_atom_site_fract_y
_atom_site_fract_z
_atom_site_U_iso_or_equiv
_atom_site_adp_type
_atom_site_occupancy
_atom_site_calc_flag
_atom_site_refinement_flags
Cu1 Cu 0.02880(7) 0.46071(7) 0.24328(4) 0.0512(2) Uani 1 d .
Cl1 Cl -0.21101(14) 0.51852(14) 0.23971(8) 0.0601(4) Uani 1 d .
Cl2 Cl 0.19430(16) 0.47796(15) 0.14724(8) 0.0696(4) Uani 1 d .
Cl3 Cl 0.04390(15) 0.62765(15) 0.32079(8) 0.0668(4) Uani 1 d .
Cl4 Cl 0.08637(15) 0.22090(14) 0.26533(9) 0.0684(4) Uani 1 d .
N1 N 0.4571(4) 0.3454(4) 0.3675(2) 0.0447(9) Uani 1 d .
H1 H 0.360(5) 0.346(4) 0.416(3) 0.060 Uiso 1 d .
N2 N 0.2859(4) 0.3319(4) 0.4879(2) 0.0430(9) Uani 1 d .
C1 C 0.4085(5) 0.2524(5) 0.5369(3) 0.0447(12) Uani 1 d .
C2 C 0.3899(6) 0.2071(5) 0.6159(3) 0.0592(14) Uani 1 d .
H2 H 0.2984 0.2243 0.6382 0.060 Uiso 1 calc R
C3 C 0.5080(7) 0.1351(6) 0.6629(3) 0.0678(16) Uani 1 d .
H3 H 0.4940 0.1028 0.7161 0.060 Uiso 1 calc R
C4 C 0.6414(6) 0.1115(5) 0.6329(3) 0.0628(15) Uani 1 d .
H4 H 0.7182 0.0647 0.6658 0.060 Uiso 1 calc R
C5 C 0.8058(5) 0.1342(5) 0.5189(3) 0.0585(14) Uani 1 d .
H5 H 0.8831 0.0882 0.5517 0.060 Uiso 1 calc R
C6 C 0.8304(5) 0.1772(5) 0.4412(3) 0.0598(14) Uani 1 d .
H6 H 0.9233 0.1604 0.4212 0.060 Uiso 1 calc R
C7 C 0.7141(5) 0.2476(5) 0.3911(3) 0.0507(13) Uani 1 d .
H7 H 0.7306 0.2778 0.3378 0.060 Uiso 1 calc R
C8 C 0.5781(5) 0.2717(4) 0.4200(3) 0.0403(11) Uani 1 d .
C9 C 0.5479(5) 0.2293(4) 0.5011(3) 0.0394(11) Uani 1 d .
C10 C 0.6666(5) 0.1571(5) 0.5517(3) 0.0498(12) Uani 1 d .
C11 C 0.2131(5) 0.4749(5) 0.5166(3) 0.0575(14) Uani 1 d .
H11A H 0.1331 0.5248 0.4834 0.060 Uiso 1 calc R
H11B H 0.2788 0.5287 0.5135 0.060 Uiso 1 calc R
H11C H 0.1805 0.4635 0.5714 0.060 Uiso 1 calc R
C12 C 0.1829(6) 0.2541(6) 0.4810(3) 0.0681(16) Uani 1 d .
H12A H 0.1055 0.3124 0.4481 0.060 Uiso 1 calc R
H12B H 0.1466 0.2322 0.5336 0.060 Uiso 1 calc R
H12C H 0.2297 0.1671 0.4568 0.060 Uiso 1 calc R
C13 C 0.4502(6) 0.4936(5) 0.3392(3) 0.0716(17) Uani 1 d .
H13A H 0.3695 0.5362 0.3054 0.060 Uiso 1 calc R
H13B H 0.5359 0.4933 0.3092 0.060 Uiso 1 calc R
H13C H 0.4406 0.5476 0.3848 0.060 Uiso 1 calc R
C14 C 0.4512(6) 0.2635(7) 0.2997(3) 0.0798(18) Uani 1 d .
H14A H 0.3708 0.3158 0.2673 0.060 Uiso 1 calc R
H14B H 0.4419 0.1728 0.3203 0.060 Uiso 1 calc R
H14C H 0.5372 0.2489 0.2674 0.060 Uiso 1 calc R
N3 N 0.2126(4) 0.7169(4) -0.0355(2) 0.0406(9) Uani 1 d .
H1A H 0.235(5) 0.753(5) 0.042(3) 0.060 Uiso 1 d .
N4 N 0.2603(4) 0.8224(4) 0.0908(2) 0.0431(9) Uani 1 d .
C15 C 0.2207(5) 0.8462(5) -0.0845(3) 0.0410(11) Uani 1 d .
C16 C 0.1986(5) 0.8631(5) -0.1653(3) 0.0514(12) Uani 1 d .
H16 H 0.1805 0.7910 -0.1898 0.060 Uiso 1 calc R
C17 C 0.2030(6) 0.9875(6) -0.2118(3) 0.0612(15) Uani 1 d .
H17 H 0.1863 0.9982 -0.2685 0.060 Uiso 1 d R
C18 C 0.2300(5) 1.0921(6) -0.1773(3) 0.0591(14) Uani 1 d .
H18 H 0.2307 1.1751 -0.2088 0.060 Uiso 1 calc R
C19 C 0.2847(5) 1.1888(5) -0.0577(4) 0.0617(15) Uani 1 d .
H19 H 0.2872 1.2734 -0.0906 0.060 Uiso 1 d R
C20 C 0.3090(6) 1.1768(6) 0.0223(4) 0.0654(15) Uani 1 d .
H20 H 0.3297 1.2495 0.0448 0.060 Uiso 1 calc R
C21 C 0.3029(5) 1.0543(5) 0.0713(3) 0.0570(14) Uani 1 d .
H21 H 0.3184 1.0470 0.1261 0.060 Uiso 1 calc R
C22 C 0.2742(5) 0.9457(5) 0.0388(3) 0.0420(11) Uani 1 d .
C23 C 0.2518(4) 0.9521(4) -0.0449(3) 0.0396(11) Uani 1 d .
C24 C 0.2576(5) 1.0792(5) -0.0938(3) 0.0507(12) Uani 1 d .
C25 C 0.3302(5) 0.5869(5) -0.0576(3) 0.0613(15) Uani 1 d .
H25A H 0.3217 0.5045 -0.0245 0.060 Uiso 1 calc R
H25B H 0.4207 0.5987 -0.0492 0.060 Uiso 1 calc R
H25C H 0.3233 0.5742 -0.1132 0.060 Uiso 1 calc R
C26 C 0.0714(5) 0.6957(6) -0.0396(3) 0.0610(14) Uani 1 d .
H26A H 0.0710 0.6102 -0.0068 0.060 Uiso 1 calc R
H26B H 0.0535 0.6871 -0.0944 0.060 Uiso 1 calc R
H26C H -0.0015 0.7760 -0.0203 0.060 Uiso 1 calc R
C27 C 0.1345(6) 0.8628(6) 0.1463(3) 0.0670(15) Uani 1 d .
H27A H 0.1286 0.7795 0.1795 0.060 Uiso 1 calc R
H27B H 0.0495 0.9031 0.1156 0.060 Uiso 1 calc R
H27C H 0.1439 0.9318 0.1798 0.060 Uiso 1 calc R
C28 C 0.3907(6) 0.7381(6) 0.1341(3) 0.0675(16) Uani 1 d .
H28A H 0.3731 0.6595 0.1667 0.060 Uiso 1 calc R
H28B H 0.4171 0.7976 0.1678 0.060 Uiso 1 calc R
H28C H 0.4666 0.7024 0.0958 0.060 Uiso 1 calc R

loop_
_atom_site_aniso_label
_atom_site_aniso_U_11
_atom_site_aniso_U_22
_atom_site_aniso_U_33
_atom_site_aniso_U_23
_atom_site_aniso_U_13
_atom_site_aniso_U_12
Cu1 0.0569(4) 0.0537(4) 0.0443(4) -0.0011(3) -0.0016(3) -0.0201(3)
Cl1 0.0571(8) 0.0612(8) 0.0633(8) -0.0016(7) -0.0016(7) -0.0217(7)
Cl2 0.0831(10) 0.0677(9) 0.0558(8) -0.0027(7) 0.0157(7) -0.0246(8)
Cl3 0.0798(10) 0.0817(10) 0.0501(8) -0.0145(7) 0.0015(7) -0.0391(8)
Cl4 0.0745(10) 0.0525(8) 0.0747(9) 0.0059(7) -0.0146(8) -0.0169(7)
N1 0.041(2) 0.053(2) 0.037(2) -0.0015(19) 0.0024(18) -0.0128(19)
N2 0.040(2) 0.050(2) 0.041(2) -0.0083(18) 0.0046(18) -0.0154(19)
C1 0.047(3) 0.039(3) 0.047(3) -0.004(2) 0.002(2) -0.013(2)
C2 0.070(4) 0.059(3) 0.047(3) 0.004(3) 0.004(3) -0.022(3)
C3 0.085(5) 0.071(4) 0.039(3) 0.011(3) -0.001(3) -0.017(3)
C4 0.067(4) 0.053(3) 0.059(3) 0.006(3) -0.017(3) -0.006(3)
C5 0.049(3) 0.043(3) 0.072(4) -0.001(3) -0.017(3) 0.002(2)
C6 0.041(3) 0.049(3) 0.082(4) -0.004(3) 0.004(3) -0.004(3)
C7 0.051(3) 0.047(3) 0.053(3) -0.010(2) 0.013(3) -0.015(3)
C8 0.039(3) 0.034(2) 0.048(3) -0.007(2) -0.001(2) -0.011(2)
C9 0.048(3) 0.029(2) 0.038(3) -0.004(2) -0.001(2) -0.008(2)
C10 0.052(3) 0.035(3) 0.056(3) -0.004(2) -0.009(3) -0.004(2)
C11 0.052(3) 0.055(3) 0.057(3) -0.007(3) 0.001(3) -0.004(3)
C12 0.065(4) 0.087(4) 0.066(4) -0.021(3) 0.006(3) -0.039(3)
C13 0.053(3) 0.064(4) 0.086(4) 0.028(3) -0.003(3) -0.012(3)
C14 0.070(4) 0.105(5) 0.063(4) -0.029(3) -0.008(3) -0.018(4)
N3 0.043(2) 0.037(2) 0.041(2) -0.0029(17) -0.0039(18) -0.0121(18)
N4 0.038(2) 0.051(2) 0.039(2) -0.0059(19) 0.0040(18) -0.0125(19)
C15 0.035(3) 0.040(3) 0.043(3) -0.005(2) 0.005(2) -0.005(2)
C16 0.057(3) 0.045(3) 0.048(3) -0.004(2) 0.005(2) -0.013(2)
C17 0.068(4) 0.069(4) 0.037(3) 0.002(3) 0.008(3) -0.013(3)
C18 0.057(3) 0.054(3) 0.057(3) 0.004(3) 0.017(3) -0.011(3)
C19 0.053(3) 0.047(3) 0.086(4) -0.001(3) 0.008(3) -0.021(3)
C20 0.067(4) 0.053(3) 0.091(4) -0.017(3) 0.008(3) -0.038(3)
C21 0.060(3) 0.064(3) 0.056(3) -0.017(3) 0.004(3) -0.029(3)
C22 0.034(3) 0.045(3) 0.050(3) -0.005(2) 0.004(2) -0.018(2)
C23 0.033(2) 0.037(3) 0.046(3) -0.004(2) 0.008(2) -0.007(2)
C24 0.041(3) 0.045(3) 0.061(3) -0.005(2) 0.016(2) -0.009(2)
C25 0.065(4) 0.040(3) 0.069(4) -0.007(3) -0.012(3) 0.001(3)
C26 0.060(3) 0.069(4) 0.062(3) 0.006(3) -0.011(3) -0.033(3)
C27 0.072(4) 0.061(3) 0.067(4) -0.013(3) 0.031(3) -0.022(3)
C28 0.066(4) 0.075(4) 0.063(3) 0.006(3) -0.022(3) -0.025(3)

loop_
_atom_type_symbol
_atom_type_description
_atom_type_scat_dispersion_real
_atom_type_scat_dispersion_imag
_atom_type_scat_source
C C 0.0033 0.0016 'International Tables Vol C Tables 4.2.6.8 and 6.1.1.4'
H H 0.0000 0.0000 'International Tables Vol C Tables 4.2.6.8 and 6.1.1.4'
N N 0.0061 0.0033 'International Tables Vol C Tables 4.2.6.8 and 6.1.1.4'
Cl Cl 0.1484 0.1585 'International Tables Vol C Tables 4.2.6.8 and 6.1.1.4'
Cu Cu 0.3201 1.2651 'International Tables Vol C Tables 4.2.6.8 and 6.1.1.4'

loop_
_geom_angle_atom_site_label_1
_geom_angle_atom_site_label_2
_geom_angle_atom_site_label_3
_geom_angle
Cl3 Cu1 Cl4 132.12(6)
Cl3 Cu1 Cl2 99.34(6)
Cl4 Cu1 Cl2 99.91(6)
Cl3 Cu1 Cl1 99.25(6)
Cl4 Cu1 Cl1 99.57(5)
Cl2 Cu1 Cl1 131.91(6)
C8 N1 C13 113.1(4)
C8 N1 C14 112.6(4)
C13 N1 C14 111.4(4)
C8 N1 H1 99(2)
C13 N1 H1 110(2)
C14 N1 H1 110(2)
H1 N2 C1 97.6(18)
H1 N2 C12 112.3(18)
C1 N2 C12 114.0(4)
H1 N2 C11 110.2(17)
C1 N2 C11 111.2(3)
C12 N2 C11 110.8(4)
H1 N2 H1 0(4)
C1 N2 H1 97.6(18)
C12 N2 H1 112.3(18)
C11 N2 H1 110.2(17)
C2 C1 C9 121.3(5)
C2 C1 N2 120.6(4)
C9 C1 N2 118.1(4)
C1 C2 C3 120.1(5)
C1 C2 H2 119.9
C3 C2 H2 119.9
C4 C3 C2 121.4(5)
C4 C3 H3 119.3
C2 C3 H3 119.3
C3 C4 C10 120.8(5)
C3 C4 H4 119.6
C10 C4 H4 119.6
C6 C5 C10 122.1(5)
C6 C5 H5 119.0
C10 C5 H5 119.0
C5 C6 C7 119.5(5)
C5 C6 H6 120.2
C7 C6 H6 120.2
C8 C7 C6 120.5(5)
C8 C7 H7 119.8
C6 C7 H7 119.8
C7 C8 C9 121.7(4)
C7 C8 N1 120.3(4)
C9 C8 N1 118.0(4)
C8 C9 C1 125.5(4)
C8 C9 C10 117.6(4)
C1 C9 C10 116.9(4)
C5 C10 C4 121.9(5)
C5 C10 C9 118.6(5)
C4 C10 C9 119.5(5)
N2 C11 H11A 109.5
N2 C11 H11B 109.5
H11A C11 H11B 109.5
N2 C11 H11C 109.5
H11A C11 H11C 109.5
H11B C11 H11C 109.5
N2 C12 H12A 109.5
N2 C12 H12B 109.5
H12A C12 H12B 109.5
N2 C12 H12C 109.5
H12A C12 H12C 109.5
H12B C12 H12C 109.5
N1 C13 H13A 109.5
N1 C13 H13B 109.5
H13A C13 H13B 109.5
N1 C13 H13C 109.5
H13A C13 H13C 109.5
H13B C13 H13C 109.5
N1 C14 H14A 109.5
N1 C14 H14B 109.5
H14A C14 H14B 109.5
N1 C14 H14C 109.5
H14A C14 H14C 109.5
H14B C14 H14C 109.5
C15 N3 C26 112.3(3)
C15 N3 C25 111.7(3)
C26 N3 C25 110.7(4)
C15 N3 H1A 99.5(17)
C26 N3 H1A 111.5(18)
C25 N3 H1A 110.7(17)
H1A N4 C22 101(2)
H1A N4 C28 110(2)
C22 N4 C28 114.5(4)
H1A N4 C27 107(2)
C22 N4 C27 111.7(4)
C28 N4 C27 111.7(4)
H1A N4 H1A 0(5)
C22 N4 H1A 101(2)
C28 N4 H1A 110(2)
C27 N4 H1A 107(2)
C16 C15 C23 121.5(4)
C16 C15 N3 120.6(4)
C23 C15 N3 117.8(4)
C15 C16 C17 120.7(5)
C15 C16 H16 119.6
C17 C16 H16 119.6
C18 C17 C16 120.2(5)
C18 C17 H17 120.0
C16 C17 H17 119.7
C17 C18 C24 121.6(5)
C17 C18 H18 119.2
C24 C18 H18 119.2
C20 C19 C24 121.5(5)
C20 C19 H19 119.6
C24 C19 H19 118.9
C19 C20 C21 119.9(5)
C19 C20 H20 120.0
C21 C20 H20 120.0
C22 C21 C20 120.6(5)
C22 C21 H21 119.7
C20 C21 H21 119.7
C21 C22 C23 121.3(4)
C21 C22 N4 120.2(4)
C23 C22 N4 118.5(4)
C15 C23 C22 125.8(4)
C15 C23 C24 117.1(4)
C22 C23 C24 117.1(4)
C19 C24 C18 121.6(5)
C19 C24 C23 119.5(5)
C18 C24 C23 118.8(5)
N3 C25 H25A 109.5
N3 C25 H25B 109.5
H25A C25 H25B 109.5
N3 C25 H25C 109.5
H25A C25 H25C 109.5
H25B C25 H25C 109.5
N3 C26 H26A 109.5
N3 C26 H26B 109.5
H26A C26 H26B 109.5
N3 C26 H26C 109.5
H26A C26 H26C 109.5
H26B C26 H26C 109.5
N4 C27 H27A 109.5
N4 C27 H27B 109.5
H27A C27 H27B 109.5
N4 C27 H27C 109.5
H27A C27 H27C 109.5
H27B C27 H27C 109.5
N4 C28 H28A 109.5
N4 C28 H28B 109.5
H28A C28 H28B 109.5
N4 C28 H28C 109.5
H28A C28 H28C 109.5
H28B C28 H28C 109.5

loop_
_geom_bond_atom_site_label_1
_geom_bond_atom_site_label_2
_geom_bond_distance
Cu1 Cl3 2.2554(14)
Cu1 Cl4 2.2575(15)
Cu1 Cl2 2.2588(15)
Cu1 Cl1 2.2602(17)
N1 C8 1.470(5)
N1 C13 1.477(6)
N1 C14 1.478(6)
N1 H1 1.22(5)
N2 H1 1.39(5)
N2 C1 1.460(6)
N2 C12 1.478(6)
N2 C11 1.489(6)
N2 H1 1.39(5)
C1 C2 1.368(6)
C1 C9 1.431(6)
C2 C3 1.395(7)
C2 H2 0.9300
C3 C4 1.342(7)
C3 H3 0.9300
C4 C10 1.415(7)
C4 H4 0.9300
C5 C6 1.355(7)
C5 C10 1.411(7)
C5 H5 0.9300
C6 C7 1.411(7)
C6 H6 0.9300
C7 C8 1.359(6)
C7 H7 0.9300
C8 C9 1.418(6)
C9 C10 1.435(6)
C11 H11A 0.9600
C11 H11B 0.9600
C11 H11C 0.9600
C12 H12A 0.9600
C12 H12B 0.9600
C12 H12C 0.9600
C13 H13A 0.9600
C13 H13B 0.9600
C13 H13C 0.9600
C14 H14A 0.9600
C14 H14B 0.9600
C14 H14C 0.9600
N3 C15 1.468(5)
N3 C26 1.485(6)
N3 C25 1.500(5)
N3 H1A 1.43(5)
N4 H1A 1.20(5)
N4 C22 1.460(5)
N4 C28 1.476(6)
N4 C27 1.483(6)
N4 H1A 1.20(5)
C15 C16 1.364(6)
C15 C23 1.420(6)
C16 C17 1.398(6)
C16 H16 0.9300
C17 C18 1.344(7)
C17 H17 0.9600
C18 C24 1.420(7)
C18 H18 0.9300
C19 C20 1.357(7)
C19 C24 1.403(7)
C19 H19 0.9601
C20 C21 1.406(7)
C20 H20 0.9300
C21 C22 1.370(6)
C21 H21 0.9300
C22 C23 1.421(6)
C23 C24 1.442(6)
C25 H25A 0.9600
C25 H25B 0.9600
C25 H25C 0.9600
C26 H26A 0.9600
C26 H26B 0.9600
C26 H26C 0.9600
C27 H27A 0.9600
C27 H27B 0.9600
C27 H27C 0.9600
C28 H28A 0.9600
C28 H28B 0.9600
C28 H28C 0.9600
